data_4067944
loop_
_publ_author_name
'Gil-Rubio, Juan'
'Guerrero-Leal, Juan'
'Blaya, Mar\'ia'
'Vicente, Jos\'e'
'Bautista, Delia'
'Jones, Peter G.'

_publ_section_title
;
 Reactions of Half-Sandwich Ethene Complexes of Rhodium(I) toward
 Iodoperfluorocarbons: Perfluoro-alkylation or -arylation of Coordinated
 Ethene versus Oxidative Addition
;
_journal_issue 4
_journal_name_full Organometallics
_journal_page_first 1287
_journal_paper_doi 10.1021/om2009588
_journal_volume 31
_journal_year 2012
_chemical_formula_sum 'C18 H29 B F4 I N P Rh'
_chemical_formula_weight 607.01
_chemical_name_systematic
;
 ?
;
_space_group_IT_number 14
_symmetry_cell_setting monoclinic
_symmetry_space_group_name_Hall '-P 2ybc'
_symmetry_space_group_name_H-M 'P 1 21/c 1'
_atom_sites_solution_hydrogens geom
_atom_sites_solution_primary direct
_atom_sites_solution_secondary difmap
_audit_creation_method SHELXL-97
_cell_angle_alpha 90.00
_cell_angle_beta 95.866(3)
_cell_angle_gamma 90.00
_cell_formula_units_Z 4
_cell_length_a 8.1288(3)
_cell_length_b 21.5156(6)
_cell_length_c 12.9148(4)
_cell_measurement_reflns_used 52327
_cell_measurement_temperature 100(2)
_cell_measurement_theta_max 32.5467
_cell_measurement_theta_min 2.5145
_cell_volume 2246.92(13)
_computing_cell_refinement
;
CrysAlis RED, Oxford Diffraction Ltd.,
Version 1.171.32.24 (release 21-04-2008 CrysAlis171 .NET)
(compiled Apr 21 2008,18:23:10)
;
_computing_data_collection
;
CrysAlis CCD, Oxford Diffraction Ltd.,
Version 1.171.32.24 (release 21-04-2008 CrysAlis171 .NET)
(compiled Apr 21 2008,18:23:10)
;
_computing_data_reduction
;
CrysAlis RED, Oxford Diffraction Ltd.,
Version 1.171.32.24 (release 21-04-2008 CrysAlis171 .NET)
(compiled Apr 21 2008,18:23:10)
;
_computing_molecular_graphics 'Siemens XP'
_computing_publication_material SHELXL-97
_computing_structure_refinement 'SHELXL-97 (Sheldrick, 1997)'
_computing_structure_solution 'SHELXS-97 (Sheldrick, 1990)'
_diffrn_ambient_temperature 100(2)
_diffrn_detector_area_resol_mean 16.1057
_diffrn_measured_fraction_theta_full 0.999
_diffrn_measured_fraction_theta_max 0.999
_diffrn_measurement_device_type 'Oxford Diffraction Xcalibur S'
_diffrn_measurement_method \w-scan
_diffrn_radiation_monochromator graphite
_diffrn_radiation_source 'Enhance (Mo) X-ray Source'
_diffrn_radiation_type MoK\a
_diffrn_radiation_wavelength 0.71073
_diffrn_reflns_av_R_equivalents 0.0371
_diffrn_reflns_av_sigmaI/netI 0.0191
_diffrn_reflns_limit_h_max 11
_diffrn_reflns_limit_h_min -11
_diffrn_reflns_limit_k_max 31
_diffrn_reflns_limit_k_min -31
_diffrn_reflns_limit_l_max 18
_diffrn_reflns_limit_l_min -18
_diffrn_reflns_number 101180
_diffrn_reflns_theta_full 31.00
_diffrn_reflns_theta_max 31.00
_diffrn_reflns_theta_min 2.52
_exptl_absorpt_coefficient_mu 2.241
_exptl_absorpt_correction_T_max 1.00000
_exptl_absorpt_correction_T_min 0.84148
_exptl_absorpt_correction_type multi-scan
_exptl_absorpt_process_details
;
CrysAlis RED, Oxford Diffraction Ltd.,
Version 1.171.32.24 (release 21-04-2008 CrysAlis171 .NET)
(compiled Apr 21 2008,18:23:10)
;
_exptl_crystal_colour orange
_exptl_crystal_density_diffrn 1.794
_exptl_crystal_density_method 'not measured'
_exptl_crystal_description tablet
_exptl_crystal_F_000 1192
_exptl_crystal_size_max 0.4
_exptl_crystal_size_mid 0.3
_exptl_crystal_size_min 0.2
_refine_diff_density_max 2.480
_refine_diff_density_min -1.125
_refine_diff_density_rms 0.118
_refine_ls_extinction_method none
_refine_ls_goodness_of_fit_ref 1.114
_refine_ls_hydrogen_treatment 'rigid methyls, others riding'
_refine_ls_matrix_type full
_refine_ls_number_parameters 252
_refine_ls_number_reflns 7156
_refine_ls_number_restraints 0
_refine_ls_restrained_S_all 1.114
_refine_ls_R_factor_all 0.0372
_refine_ls_R_factor_gt 0.0296
_refine_ls_shift/su_max 0.004
_refine_ls_shift/su_mean 0.000
_refine_ls_structure_factor_coef Fsqd
_refine_ls_weighting_details 'calc w=1/[\s^2^(Fo^2^)+(0.0326P)^2^+3.1648P] where P=(Fo^2^+2Fc^2^)/3'
_refine_ls_weighting_scheme calc
_refine_ls_wR_factor_gt 0.0681
_refine_ls_wR_factor_ref 0.0699
_reflns_number_gt 6184
_reflns_number_total 7156
_reflns_threshold_expression >2sigma(I)
_cod_data_source_file om2009588_si_002.cif
_cod_data_source_block roadie
_cod_depositor_comments
;
The following automatic conversions were performed:

'_geom_bond_publ_flag' value 'Y' changed to 'y' according to
/home/saulius/struct/CIF-dictionaries/cif_core.dic dictionary named
'cif_core.dic' version 2.4.1 from 2010-06-29 (27
times).

'_geom_angle_publ_flag' value 'Y' changed to 'y' according
to /home/saulius/struct/CIF-dictionaries/cif_core.dic dictionary
named 'cif_core.dic' version 2.4.1 from 2010-06-29 (33 times).

Automatic conversion script
Id: cif_fix_values 1715 2011-07-08 13:25:40Z adriana 
;
_cod_original_sg_symbol_H-M 'P 21/c'
_cod_database_code 4067944

loop_
_symmetry_equiv_pos_as_xyz
'x, y, z'
'-x, y+1/2, -z+1/2'
'-x, -y, -z'
'x, -y-1/2, z-1/2'

loop_
_atom_site_label
_atom_site_type_symbol
_atom_site_fract_x
_atom_site_fract_y
_atom_site_fract_z
_atom_site_U_iso_or_equiv
_atom_site_adp_type
_atom_site_occupancy
_atom_site_symmetry_multiplicity
_atom_site_calc_flag
_atom_site_refinement_flags
Rh Rh 0.45084(2) 0.599578(8) 0.233136(13) 0.00979(4) Uani 1 1 d .
I I 0.69495(2) 0.579700(8) 0.110231(13) 0.02016(5) Uani 1 1 d .
C1 C 0.4414(3) 0.58069(11) 0.39883(18) 0.0143(4) Uani 1 1 d .
C2 C 0.5475(3) 0.53685(11) 0.35667(18) 0.0135(4) Uani 1 1 d .
C3 C 0.4476(3) 0.49953(10) 0.27994(18) 0.0133(4) Uani 1 1 d .
C4 C 0.2846(3) 0.52301(11) 0.27193(18) 0.0142(4) Uani 1 1 d .
C5 C 0.2787(3) 0.57479(11) 0.34353(18) 0.0142(4) Uani 1 1 d .
C6 C 0.4852(4) 0.62010(13) 0.49265(19) 0.0228(5) Uani 1 1 d .
H6A H 0.4972 0.5938 0.5549 0.034 Uiso 1 1 calc R
H6B H 0.3974 0.6507 0.4989 0.034 Uiso 1 1 calc R
H6C H 0.5896 0.6417 0.4858 0.034 Uiso 1 1 calc R
C7 C 0.7248(3) 0.52521(13) 0.3969(2) 0.0209(5) Uani 1 1 d .
H7A H 0.7748 0.5639 0.4248 0.031 Uiso 1 1 calc R
H7B H 0.7854 0.5103 0.3400 0.031 Uiso 1 1 calc R
H7C H 0.7298 0.4938 0.4521 0.031 Uiso 1 1 calc R
C8 C 0.5031(3) 0.44380(12) 0.2251(2) 0.0208(5) Uani 1 1 d .
H8A H 0.4504 0.4066 0.2506 0.031 Uiso 1 1 calc R
H8B H 0.6235 0.4399 0.2383 0.031 Uiso 1 1 calc R
H8C H 0.4719 0.4482 0.1501 0.031 Uiso 1 1 calc R
C9 C 0.1412(3) 0.49875(12) 0.2025(2) 0.0205(5) Uani 1 1 d .
H9A H 0.1814 0.4772 0.1432 0.031 Uiso 1 1 calc R
H9B H 0.0698 0.5334 0.1773 0.031 Uiso 1 1 calc R
H9C H 0.0780 0.4697 0.2414 0.031 Uiso 1 1 calc R
C10 C 0.1264(3) 0.60882(14) 0.3672(2) 0.0249(6) Uani 1 1 d .
H10A H 0.0828 0.5898 0.4277 0.037 Uiso 1 1 calc R
H10B H 0.0429 0.6065 0.3070 0.037 Uiso 1 1 calc R
H10C H 0.1539 0.6524 0.3824 0.037 Uiso 1 1 calc R
N11 N 0.2824(2) 0.62564(9) 0.10346(15) 0.0124(3) Uani 1 1 d .
C12 C 0.1709(3) 0.67142(11) 0.10951(19) 0.0163(4) Uani 1 1 d .
H12 H 0.1746 0.6950 0.1719 0.020 Uiso 1 1 calc R
C13 C 0.0516(3) 0.68571(12) 0.0293(2) 0.0205(5) Uani 1 1 d .
H13 H -0.0241 0.7187 0.0361 0.025 Uiso 1 1 calc R
C14 C 0.0444(3) 0.65093(13) -0.0615(2) 0.0229(5) Uani 1 1 d .
H14 H -0.0360 0.6598 -0.1182 0.027 Uiso 1 1 calc R
C15 C 0.1561(3) 0.60313(13) -0.0679(2) 0.0217(5) Uani 1 1 d .
H15 H 0.1526 0.5783 -0.1289 0.026 Uiso 1 1 calc R
C16 C 0.2733(3) 0.59168(11) 0.01534(19) 0.0174(5) Uani 1 1 d .
H16 H 0.3499 0.5587 0.0102 0.021 Uiso 1 1 calc R
P P 0.54408(9) 0.70107(3) 0.25198(5) 0.01825(13) Uani 1 1 d .
C17 C 0.5452(4) 0.74370(14) 0.1314(2) 0.0293(6) Uani 1 1 d .
H17A H 0.5979 0.7842 0.1453 0.044 Uiso 1 1 calc R
H17B H 0.4312 0.7498 0.1003 0.044 Uiso 1 1 calc R
H17C H 0.6070 0.7202 0.0831 0.044 Uiso 1 1 calc R
C18 C 0.4298(4) 0.75322(13) 0.3289(2) 0.0308(7) Uani 1 1 d .
H18A H 0.4270 0.7360 0.3989 0.046 Uiso 1 1 calc R
H18B H 0.3166 0.7578 0.2956 0.046 Uiso 1 1 calc R
H18C H 0.4841 0.7939 0.3335 0.046 Uiso 1 1 calc R
C19 C 0.7544(4) 0.70851(14) 0.3110(2) 0.0294(6) Uani 1 1 d .
H19A H 0.8295 0.6882 0.2668 0.044 Uiso 1 1 calc R
H19B H 0.7648 0.6887 0.3797 0.044 Uiso 1 1 calc R
H19C H 0.7832 0.7526 0.3185 0.044 Uiso 1 1 calc R
B B -0.0374(4) 0.84679(14) 0.1467(2) 0.0218(6) Uani 1 1 d .
F1 F -0.0972(2) 0.83057(9) 0.04593(13) 0.0326(4) Uani 1 1 d .
F2 F 0.0520(3) 0.79725(10) 0.19305(15) 0.0452(5) Uani 1 1 d .
F3 F 0.0607(3) 0.89892(10) 0.1471(2) 0.0542(7) Uani 1 1 d .
F4 F -0.1707(2) 0.85824(8) 0.20404(13) 0.0285(4) Uani 1 1 d .

loop_
_atom_site_aniso_label
_atom_site_aniso_U_11
_atom_site_aniso_U_22
_atom_site_aniso_U_33
_atom_site_aniso_U_23
_atom_site_aniso_U_13
_atom_site_aniso_U_12
Rh 0.01049(8) 0.00992(8) 0.00865(8) 0.00050(6) -0.00051(5) -0.00058(6)
I 0.01419(7) 0.02939(9) 0.01750(8) 0.00242(6) 0.00453(5) 0.00128(6)
C1 0.0175(10) 0.0166(10) 0.0090(9) 0.0013(8) 0.0025(8) -0.0036(8)
C2 0.0142(10) 0.0134(10) 0.0123(10) 0.0042(8) -0.0013(8) -0.0007(8)
C3 0.0172(10) 0.0095(9) 0.0130(10) 0.0023(7) 0.0009(8) -0.0003(8)
C4 0.0156(10) 0.0129(10) 0.0139(10) 0.0025(8) 0.0004(8) -0.0037(8)
C5 0.0145(10) 0.0147(10) 0.0138(10) 0.0013(8) 0.0038(8) -0.0004(8)
C6 0.0341(14) 0.0229(12) 0.0113(11) -0.0032(9) 0.0015(10) -0.0060(11)
C7 0.0161(11) 0.0223(12) 0.0229(12) 0.0072(10) -0.0050(9) -0.0002(9)
C8 0.0267(13) 0.0139(11) 0.0222(12) -0.0009(9) 0.0044(10) 0.0024(9)
C9 0.0176(11) 0.0196(12) 0.0228(13) 0.0027(9) -0.0047(9) -0.0070(9)
C10 0.0197(12) 0.0273(14) 0.0291(14) -0.0013(11) 0.0095(10) 0.0055(10)
N11 0.0132(9) 0.0132(9) 0.0103(8) -0.0004(7) -0.0008(7) -0.0001(7)
C12 0.0179(11) 0.0146(10) 0.0157(11) -0.0018(8) -0.0021(9) 0.0021(8)
C13 0.0207(12) 0.0186(12) 0.0207(12) 0.0006(9) -0.0048(10) 0.0052(9)
C14 0.0212(12) 0.0301(14) 0.0157(11) 0.0023(10) -0.0060(9) 0.0021(10)
C15 0.0198(12) 0.0307(14) 0.0140(11) -0.0056(10) -0.0019(9) 0.0009(10)
C16 0.0175(11) 0.0189(12) 0.0152(11) -0.0039(8) -0.0011(9) 0.0017(8)
P 0.0233(3) 0.0134(3) 0.0160(3) 0.0040(2) -0.0078(2) -0.0048(2)
C17 0.0372(16) 0.0239(14) 0.0242(14) 0.0116(11) -0.0093(12) -0.0104(12)
C18 0.0454(18) 0.0177(13) 0.0269(14) -0.0061(10) -0.0082(13) 0.0033(12)
C19 0.0290(14) 0.0253(14) 0.0303(15) 0.0092(11) -0.0134(12) -0.0115(11)
B 0.0253(14) 0.0201(14) 0.0197(13) -0.0040(10) -0.0001(11) -0.0012(11)
F1 0.0417(11) 0.0374(10) 0.0173(8) -0.0026(7) -0.0039(7) 0.0065(8)
F2 0.0562(13) 0.0465(12) 0.0298(10) -0.0083(9) -0.0110(9) 0.0293(10)
F3 0.0557(15) 0.0414(12) 0.0707(16) -0.0251(11) 0.0319(12) -0.0285(11)
F4 0.0284(9) 0.0298(9) 0.0282(9) -0.0051(7) 0.0072(7) -0.0020(7)

loop_
_atom_type_symbol
_atom_type_description
_atom_type_scat_dispersion_real
_atom_type_scat_dispersion_imag
_atom_type_scat_source
C C 0.0033 0.0016 'International Tables Vol C Tables 4.2.6.8 and 6.1.1.4'
H H 0.0000 0.0000 'International Tables Vol C Tables 4.2.6.8 and 6.1.1.4'
B B 0.0013 0.0007 'International Tables Vol C Tables 4.2.6.8 and 6.1.1.4'
N N 0.0061 0.0033 'International Tables Vol C Tables 4.2.6.8 and 6.1.1.4'
F F 0.0171 0.0103 'International Tables Vol C Tables 4.2.6.8 and 6.1.1.4'
P P 0.1023 0.0942 'International Tables Vol C Tables 4.2.6.8 and 6.1.1.4'
Rh Rh -1.1178 0.9187 'International Tables Vol C Tables 4.2.6.8 and 6.1.1.4'
I I -0.4742 1.8119 'International Tables Vol C Tables 4.2.6.8 and 6.1.1.4'

loop_
_geom_angle_atom_site_label_1
_geom_angle_atom_site_label_2
_geom_angle_atom_site_label_3
_geom_angle
_geom_angle_publ_flag
N11 Rh C5 100.15(8) ?
N11 Rh C2 153.71(8) ?
C5 Rh C2 64.74(9) ?
N11 Rh C1 137.34(8) ?
C5 Rh C1 38.75(9) ?
C2 Rh C1 38.09(9) ?
N11 Rh C4 90.90(8) ?
C5 Rh C4 38.64(9) ?
C2 Rh C4 63.68(9) ?
C1 Rh C4 63.79(9) ?
N11 Rh C3 116.24(8) ?
C5 Rh C3 63.80(9) ?
C2 Rh C3 38.53(8) ?
C1 Rh C3 63.53(9) ?
C4 Rh C3 36.94(8) ?
N11 Rh P 90.66(6) y
C5 Rh P 112.94(7) ?
C2 Rh P 114.72(6) ?
C1 Rh P 96.67(7) ?
C4 Rh P 151.16(7) ?
C3 Rh P 153.09(6) ?
N11 Rh I 91.80(5) y
C5 Rh I 155.82(6) ?
C2 Rh I 95.79(6) ?
C1 Rh I 130.34(7) ?
C4 Rh I 121.08(6) ?
C3 Rh I 92.07(6) ?
P Rh I 87.64(2) y
C2 C1 C5 108.2(2) y
C2 C1 C6 125.7(2) y
C5 C1 C6 125.6(2) y
C2 C1 Rh 70.47(13) ?
C5 C1 Rh 69.77(13) ?
C6 C1 Rh 131.28(17) ?
C1 C2 C3 107.9(2) y
C1 C2 C7 125.1(2) y
C3 C2 C7 126.3(2) y
C1 C2 Rh 71.44(13) ?
C3 C2 Rh 73.05(12) ?
C7 C2 Rh 128.25(17) ?
C4 C3 C2 107.8(2) y
C4 C3 C8 125.6(2) y
C2 C3 C8 126.4(2) y
C4 C3 Rh 70.90(13) ?
C2 C3 Rh 68.42(12) ?
C8 C3 Rh 129.42(17) ?
C3 C4 C5 108.7(2) y
C3 C4 C9 126.1(2) y
C5 C4 C9 125.3(2) y
C3 C4 Rh 72.16(13) ?
C5 C4 Rh 68.58(13) ?
C9 C4 Rh 125.50(16) ?
C1 C5 C4 107.1(2) y
C1 C5 C10 126.3(2) y
C4 C5 C10 126.0(2) y
C1 C5 Rh 71.48(13) ?
C4 C5 Rh 72.77(13) ?
C10 C5 Rh 128.18(18) ?
C12 N11 C16 117.8(2) y
C12 N11 Rh 122.01(16) y
C16 N11 Rh 119.83(16) y
N11 C12 C13 123.0(2) y
C12 C13 C14 118.7(2) y
C15 C14 C13 118.7(2) y
C14 C15 C16 119.4(2) y
N11 C16 C15 122.2(2) y
C19 P C17 103.33(14) y
C19 P C18 103.28(15) y
C17 P C18 101.85(15) y
C19 P Rh 114.42(10) y
C17 P Rh 114.71(10) y
C18 P Rh 117.38(11) y
F3 B F1 110.9(3) y
F3 B F2 110.3(3) y
F1 B F2 109.2(2) y
F3 B F4 109.6(2) y
F1 B F4 109.0(2) y
F2 B F4 107.9(2) y

loop_
_geom_bond_atom_site_label_1
_geom_bond_atom_site_label_2
_geom_bond_distance
_geom_bond_publ_flag
Rh N11 2.1271(19) y
Rh C5 2.164(2) y
Rh C2 2.174(2) y
Rh C1 2.187(2) y
Rh C4 2.220(2) y
Rh C3 2.237(2) y
Rh P 2.3160(7) y
Rh I 2.6989(2) y
C1 C2 1.423(3) y
C1 C5 1.444(3) y
C1 C6 1.492(3) y
C2 C3 1.457(3) y
C2 C7 1.502(3) y
C3 C4 1.412(3) y
C3 C8 1.486(3) y
C4 C5 1.452(3) y
C4 C9 1.490(3) y
C5 C10 1.496(3) y
N11 C12 1.346(3) y
N11 C16 1.348(3) y
C12 C13 1.379(3) y
C13 C14 1.388(4) y
C14 C15 1.380(4) y
C15 C16 1.383(3) y
P C19 1.807(3) y
P C17 1.809(3) y
P C18 1.816(3) y
B F3 1.376(4) ?
B F1 1.387(3) ?
B F2 1.390(4) ?
B F4 1.396(4) ?

loop_
_geom_hbond_atom_site_label_D
_geom_hbond_atom_site_label_H
_geom_hbond_atom_site_label_A
_geom_hbond_distance_DH
_geom_hbond_distance_HA
_geom_hbond_distance_DA
_geom_hbond_angle_DHA
_geom_hbond_site_symmetry_A
C13 H13 F1 0.95 2.49 3.358(3) 152.8 .
C6 H6C F1 0.98 2.65 3.556(3) 153.5 4_676
C19 H19B F1 0.98 2.36 3.259(3) 153.0 4_676
C12 H12 F2 0.95 2.44 3.105(3) 126.7 .
C18 H18B F2 0.98 2.55 3.508(4) 164.7 .
C9 H9C F3 0.98 2.45 3.425(3) 174.6 2_545
C9 H9C F4 0.98 2.59 3.255(3) 125.3 2_545
C8 H8A F4 0.98 2.62 3.469(3) 144.9 2_545
C14 H14 F4 0.95 2.47 3.344(3) 152.8 4_575
C17 H17A F4 0.98 2.52 3.442(3) 156.4 1_655
